data_7130123
loop_
_publ_author_name
'Romano, Giammarco Maria'
'Mummolo, Liviana'
'Savastano, Matteo'
'Paoli, Paola'
'Rossi, Patrizia'
'Prodi, Luca'
'Bencini, Andrea'

_publ_section_title
;
 Polyamine receptors containing anthracene as fluorescent probes for
 ketoprofen in H2O/EtOH solution.
;
_journal_name_full 'Chemical Communications'
_journal_paper_doi 10.1039/D2CC01107G
_journal_year 2022
_chemical_formula_moiety 'C24 H12 Bi F10 N S2, 0.5(C5 H10)'
_chemical_formula_sum 'C26.5 H17 Bi F10 N S2'
_chemical_formula_weight 812.51
_space_group_IT_number 2
_space_group_name_Hall '-P 1'
_space_group_name_H-M_alt 'P -1'
_symmetry_cell_setting triclinic
_symmetry_space_group_name_Hall '-P 1'
_symmetry_space_group_name_H-M 'P -1'
_atom_sites_solution_hydrogens geom
_atom_sites_solution_primary direct
_atom_sites_solution_secondary difmap
_audit_block_doi 10.5517/cc7377s
_audit_creation_method SHELXL-97
_audit_update_record
;
2003-05-28 deposited with the CCDC.	2022-05-18 downloaded from the CCDC.
;
_cell_angle_alpha 69.780(2)
_cell_angle_beta 81.689(2)
_cell_angle_gamma 65.438(2)
_cell_formula_units_Z 4
_cell_length_a 13.7168(18)
_cell_length_b 13.9845(19)
_cell_length_c 16.666(2)
_cell_measurement_reflns_used 249
_cell_measurement_temperature 173(2)
_cell_volume 2728.4(6)
_computing_cell_refinement 'Siemens XSCANS'
_computing_data_collection 'Siemens XSCANS'
_computing_data_reduction 'Siemens SHELXTL'
_computing_molecular_graphics 'Siemens SHELXTL'
_computing_publication_material 'Siemens SHELXTL'
_computing_structure_refinement 'SHELXL-97 (Sheldrick, 1997)'
_computing_structure_solution 'SHELXS-97 (Sheldrick, 1990)'
_diffrn_ambient_temperature 173(2)
_diffrn_measured_fraction_theta_full 0.642
_diffrn_measured_fraction_theta_max 0.642
_diffrn_measurement_device_type 'Siemens CCD Area Detector'
_diffrn_measurement_method '/w scans with narrow frames'
_diffrn_radiation_monochromator graphite
_diffrn_radiation_source 'fine-focus sealed tube'
_diffrn_radiation_type MoK\a
_diffrn_radiation_wavelength 0.71073
_diffrn_reflns_av_R_equivalents 0.0000
_diffrn_reflns_av_sigmaI/netI 0.0924
_diffrn_reflns_limit_h_max 17
_diffrn_reflns_limit_h_min -17
_diffrn_reflns_limit_k_max 17
_diffrn_reflns_limit_k_min -17
_diffrn_reflns_limit_l_max 21
_diffrn_reflns_limit_l_min -14
_diffrn_reflns_number 8065
_diffrn_reflns_theta_full 27.52
_diffrn_reflns_theta_max 27.52
_diffrn_reflns_theta_min 1.63
_diffrn_standards_decay_% none
_exptl_absorpt_coefficient_mu 6.702
_exptl_absorpt_correction_T_max 0.94
_exptl_absorpt_correction_T_min 0.326
_exptl_absorpt_correction_type multi-scan
_exptl_absorpt_process_details 'SADABS (Sheldrick, 1996)'
_exptl_crystal_colour block
_exptl_crystal_density_diffrn 1.978
_exptl_crystal_density_meas ?
_exptl_crystal_density_method 'not measured'
_exptl_crystal_description yellow
_exptl_crystal_F_000 1552
_exptl_crystal_size_max 0.3
_exptl_crystal_size_mid 0.15
_exptl_crystal_size_min 0.01
_refine_diff_density_max 1.086
_refine_diff_density_min -0.787
_refine_diff_density_rms 0.152
_refine_ls_extinction_method none
_refine_ls_goodness_of_fit_ref 0.962
_refine_ls_hydrogen_treatment constr
_refine_ls_matrix_type full
_refine_ls_number_parameters 733
_refine_ls_number_reflns 8065
_refine_ls_number_restraints 60
_refine_ls_restrained_S_all 0.960
_refine_ls_R_factor_all 0.0848
_refine_ls_R_factor_gt 0.0456
_refine_ls_shift/su_max 0.001
_refine_ls_shift/su_mean 0.000
_refine_ls_structure_factor_coef Fsqd
_refine_ls_weighting_details 'calc w=1/[\s^2^(Fo^2^)+(0.0422P)^2^+0.0000P] where P=(Fo^2^+2Fc^2^)/3'
_refine_ls_weighting_scheme calc
_refine_ls_wR_factor_gt 0.0891
_refine_ls_wR_factor_ref 0.1003
_reflns_number_gt 5482
_reflns_number_total 8065
_reflns_threshold_expression >2\s(I)
_cod_data_source_file d2cc01107g2.cif
_cod_data_source_block 13
_cod_depositor_comments
;
The following automatic conversions were performed:

data item '_symmetry_cell_setting' value 'Triclinic' was changed to
'triclinic' in accordance with the
/home/data/users/saulius/crontab/automatic-downloads/rss-feeds/RSC/lib/dictionaries/cif_core.dic
dictionary named 'cif_core.dic' version 2.4.2 last updated on
2011-04-26.

data item '_exptl_crystal_density_meas' value 'not measured' was
changed to '?' -- the value is perceived as not measured.

Automatic conversion script
Id: cif_fix_values 7556 2019-12-06 15:28:31Z antanas 

2024-10-30
Z value and formula fixed to values more according to usual
chemical conventions.                 miguel
;
_cod_original_formula_sum 'C53 H34 Bi2 F20 N2 S4'
_cod_original_formula_weight 1625.02
_cod_original_formula_moiety '2(C24 H12 Bi F10 N S2), C5 H10'
_cod_original_formula_units_Z 2
_cod_original_sg_symbol_H-M P-1
_cod_database_code 7130123

loop_
_symmetry_equiv_pos_as_xyz
'x, y, z'
'-x, -y, -z'

loop_
_atom_site_label
_atom_site_type_symbol
_atom_site_fract_x
_atom_site_fract_y
_atom_site_fract_z
_atom_site_U_iso_or_equiv
_atom_site_adp_type
_atom_site_occupancy
_atom_site_symmetry_multiplicity
_atom_site_calc_flag
_atom_site_refinement_flags
_atom_site_disorder_assembly
_atom_site_disorder_group
Bi1 Bi 0.25342(3) 0.25923(3) 0.26455(2) 0.02588(11) Uani 1 1 d . . .
Bi2 Bi 0.22216(3) 0.58356(4) 0.24674(2) 0.02633(11) Uani 1 1 d . . .
S1 S 0.4037(2) 0.3466(3) 0.27072(18) 0.0284(7) Uani 1 1 d . . .
S2 S 0.4039(2) 0.0592(3) 0.28961(19) 0.0346(7) Uani 1 1 d . . .
S3 S 0.0697(2) 0.7721(3) 0.2540(2) 0.0352(7) Uani 1 1 d . . .
S4 S 0.0712(2) 0.4895(3) 0.26401(19) 0.0292(7) Uani 1 1 d . . .
F1 F 0.6277(5) 0.3287(7) 0.2488(5) 0.050(2) Uani 1 1 d . . .
F2 F 0.7492(6) 0.3346(8) 0.1068(6) 0.065(2) Uani 1 1 d . . .
F3 F 0.6699(6) 0.3609(7) -0.0431(5) 0.058(2) Uani 1 1 d . . .
F4 F 0.4643(6) 0.3828(6) -0.0493(4) 0.0479(19) Uani 1 1 d . . .
F5 F 0.3411(5) 0.3780(6) 0.0906(4) 0.0416(17) Uani 1 1 d . . .
F6 F 0.6229(5) 0.0602(6) 0.2572(4) 0.0462(18) Uani 1 1 d . . .
F7 F 0.7323(6) 0.0817(8) 0.1094(5) 0.054(2) Uani 1 1 d . . .
F8 F 0.6385(6) 0.1192(7) -0.0379(5) 0.061(2) Uani 1 1 d . . .
F9 F 0.4361(6) 0.1315(7) -0.0338(5) 0.058(2) Uani 1 1 d . . .
F10 F 0.3284(5) 0.1038(6) 0.1140(5) 0.0474(18) Uani 1 1 d . . .
F11 F -0.1500(5) 0.7990(6) 0.2174(4) 0.0479(19) Uani 1 1 d . . .
F12 F -0.2427(6) 0.8654(7) 0.0687(5) 0.054(2) Uani 1 1 d . . .
F13 F -0.1337(7) 0.9168(8) -0.0792(5) 0.060(2) Uani 1 1 d . . .
F14 F 0.0690(6) 0.9000(7) -0.0743(5) 0.059(2) Uani 1 1 d . . .
F15 F 0.1628(6) 0.8359(7) 0.0770(5) 0.047(2) Uani 1 1 d . . .
F16 F 0.1522(6) 0.5690(6) 0.0810(4) 0.0412(18) Uani 1 1 d . . .
F17 F 0.0417(6) 0.6541(6) -0.0648(4) 0.0480(18) Uani 1 1 d . . .
F18 F -0.1611(7) 0.6706(7) -0.0624(5) 0.055(2) Uani 1 1 d . . .
F19 F -0.2588(6) 0.6073(8) 0.0901(6) 0.067(3) Uani 1 1 d . . .
F20 F -0.1505(5) 0.5235(6) 0.2352(4) 0.0465(19) Uani 1 1 d . . .
N1 N 0.1102(8) 0.1812(9) 0.2769(7) 0.040(3) Uani 1 1 d . . .
N2 N 0.3633(8) 0.6570(9) 0.2555(6) 0.033(2) Uani 1 1 d . . .
C1 C 0.2468(8) 0.2208(9) 0.4066(7) 0.029(2) Uani 1 1 d . . .
C2 C 0.1478(11) 0.2470(12) 0.4498(8) 0.048(4) Uani 1 1 d . . .
H2A H 0.0826 0.2844 0.4185 0.058 Uiso 1 1 calc R . .
C3 C 0.1461(11) 0.2186(11) 0.5364(8) 0.048(3) Uani 1 1 d . . .
H3A H 0.0789 0.2372 0.5649 0.057 Uiso 1 1 calc R . .
C4 C 0.2396(12) 0.1629(11) 0.5849(8) 0.053(4) Uani 1 1 d . . .
H4A H 0.2364 0.1405 0.6456 0.064 Uiso 1 1 calc R . .
C5 C 0.3395(11) 0.1404(11) 0.5422(8) 0.048(3) Uani 1 1 d . . .
H5A H 0.4044 0.1075 0.5735 0.058 Uiso 1 1 calc R . .
C6 C 0.3416(9) 0.1673(11) 0.4532(7) 0.041(3) Uani 1 1 d . . .
H6A H 0.4084 0.1488 0.4242 0.049 Uiso 1 1 calc R . .
C7 C 0.4783(8) 0.3535(9) 0.1754(7) 0.029(2) Uani 1 1 d . . .
C8 C 0.5841(9) 0.3418(10) 0.1762(8) 0.038(3) Uani 1 1 d . . .
C9 C 0.6472(8) 0.3462(10) 0.1033(8) 0.040(3) Uani 1 1 d . . .
C10 C 0.6087(10) 0.3564(11) 0.0299(9) 0.042(3) Uani 1 1 d . . .
C11 C 0.5059(9) 0.3674(10) 0.0259(8) 0.033(3) Uani 1 1 d . . .
C12 C 0.4414(8) 0.3691(9) 0.0974(7) 0.030(2) Uani 1 1 d . . .
C13 C 0.4694(8) 0.0830(9) 0.1909(7) 0.030(3) Uani 1 1 d . . .
C14 C 0.5763(8) 0.0774(9) 0.1844(8) 0.032(3) Uani 1 1 d . . .
C15 C 0.6322(8) 0.0903(9) 0.1109(7) 0.034(3) Uani 1 1 d . . .
C16 C 0.5861(10) 0.1064(11) 0.0371(8) 0.041(3) Uani 1 1 d . . .
C17 C 0.4824(11) 0.1144(11) 0.0391(8) 0.045(3) Uani 1 1 d . . .
C18 C 0.4267(8) 0.0986(9) 0.1154(7) 0.034(3) Uani 1 1 d . . .
C19 C 0.0057(11) 0.2473(12) 0.2778(9) 0.052(4) Uani 1 1 d . . .
H19A H -0.0139 0.3202 0.2794 0.062 Uiso 1 1 calc R . .
C20 C -0.0738(10) 0.2115(12) 0.2765(9) 0.053(4) Uani 1 1 d . . .
H20A H -0.1468 0.2613 0.2743 0.063 Uiso 1 1 calc R . .
C21 C -0.0492(11) 0.1067(11) 0.2784(8) 0.039(3) Uani 1 1 d . . .
C22 C 0.0547(11) 0.0426(13) 0.2757(10) 0.054(4) Uani 1 1 d . . .
H22A H 0.0753 -0.0312 0.2758 0.065 Uiso 1 1 calc R . .
C23 C 0.1346(11) 0.0832(12) 0.2729(9) 0.052(4) Uani 1 1 d . . .
H23A H 0.2078 0.0373 0.2680 0.062 Uiso 1 1 calc R . .
C24 C -0.1360(10) 0.0678(12) 0.2770(9) 0.052(4) Uani 1 1 d . . .
H24A H -0.1038 -0.0047 0.2678 0.078 Uiso 1 1 calc R . .
H24B H -0.1863 0.1214 0.2306 0.078 Uiso 1 1 calc R . .
H24C H -0.1744 0.0614 0.3317 0.078 Uiso 1 1 calc R . .
C25 C 0.2202(10) 0.5255(10) 0.3900(7) 0.036(3) Uani 1 1 d . . .
C26 C 0.1235(9) 0.5491(10) 0.4339(7) 0.038(3) Uani 1 1 d . . .
H26A H 0.0582 0.5912 0.4029 0.046 Uiso 1 1 calc R . .
C27 C 0.1211(12) 0.5128(12) 0.5208(8) 0.053(4) Uani 1 1 d . . .
H27A H 0.0540 0.5293 0.5496 0.064 Uiso 1 1 calc R . .
C28 C 0.2126(13) 0.4536(14) 0.5669(9) 0.067(5) Uani 1 1 d . . .
H28A H 0.2093 0.4289 0.6275 0.081 Uiso 1 1 calc R . .
C29 C 0.3129(13) 0.4283(14) 0.5257(9) 0.064(5) Uani 1 1 d . . .
H29A H 0.3776 0.3892 0.5577 0.077 Uiso 1 1 calc R . .
C30 C 0.3148(10) 0.4620(12) 0.4368(9) 0.052(4) Uani 1 1 d . . .
H30A H 0.3815 0.4414 0.4078 0.062 Uiso 1 1 calc R . .
C32 C -0.0925(9) 0.8246(9) 0.1477(7) 0.033(3) Uani 1 1 d . . .
C33 C -0.1415(9) 0.8576(10) 0.0710(8) 0.037(3) Uani 1 1 d . . .
C34 C -0.0873(10) 0.8841(10) -0.0032(8) 0.044(3) Uani 1 1 d . . .
C31 C 0.0116(8) 0.8138(9) 0.1549(7) 0.030(2) Uani 1 1 d . . .
C35 C 0.0166(10) 0.8752(12) -0.0015(8) 0.040(3) Uani 1 1 d . . .
C36 C 0.0621(8) 0.8431(9) 0.0771(7) 0.030(3) Uani 1 1 d . . .
C37 C 0.0065(8) 0.5413(9) 0.1656(6) 0.027(2) Uani 1 1 d . . .
C38 C 0.0498(8) 0.5773(9) 0.0852(6) 0.026(2) Uani 1 1 d . . .
C39 C -0.0050(10) 0.6192(11) 0.0119(8) 0.036(3) Uani 1 1 d . . .
C40 C -0.1083(9) 0.6300(10) 0.0112(8) 0.036(3) Uani 1 1 d . . .
C41 C -0.1557(9) 0.5974(10) 0.0873(8) 0.039(3) Uani 1 1 d . . .
C42 C -0.1003(8) 0.5549(9) 0.1622(7) 0.032(3) Uani 1 1 d . . .
C43 C 0.4653(11) 0.5897(12) 0.2598(10) 0.056(4) Uani 1 1 d . . .
H43A H 0.4834 0.5153 0.2625 0.068 Uiso 1 1 calc R . .
C44 C 0.5473(10) 0.6228(12) 0.2604(10) 0.055(4) Uani 1 1 d . . .
H44A H 0.6194 0.5704 0.2689 0.066 Uiso 1 1 calc R . .
C45 C 0.5221(9) 0.7340(9) 0.2482(7) 0.029(3) Uani 1 1 d . . .
C46 C 0.4173(10) 0.7999(12) 0.2412(9) 0.049(4) Uani 1 1 d . . .
H46A H 0.3961 0.8763 0.2338 0.058 Uiso 1 1 calc R . .
C47 C 0.3401(10) 0.7610(12) 0.2444(9) 0.055(4) Uani 1 1 d . . .
H47A H 0.2671 0.8114 0.2383 0.066 Uiso 1 1 calc R . .
C48 C 0.6078(9) 0.7785(10) 0.2463(9) 0.041(3) Uani 1 1 d . . .
H48A H 0.5948 0.8097 0.2932 0.062 Uiso 1 1 calc R . .
H48B H 0.6044 0.8364 0.1916 0.062 Uiso 1 1 calc R . .
H48C H 0.6789 0.7179 0.2531 0.062 Uiso 1 1 calc R . .
C1S C 0.398(3) -0.233(3) 0.503(3) 0.33(2) Uani 1 1 d DU . .
H1S1 H 0.4568 -0.2693 0.5458 0.394 Uiso 1 1 calc R . .
H1S2 H 0.4302 -0.2204 0.4452 0.394 Uiso 1 1 calc R . .
C2S C 0.313(4) -0.119(3) 0.515(2) 0.31(2) Uani 1 1 d DU . .
H2S1 H 0.3319 -0.0564 0.4789 0.367 Uiso 1 1 calc R . .
H2S2 H 0.3104 -0.1220 0.5757 0.367 Uiso 1 1 calc R . .
C3S C 0.200(3) -0.107(3) 0.486(3) 0.34(2) Uani 1 1 d DU . .
H3S1 H 0.1448 -0.0904 0.5304 0.406 Uiso 1 1 calc R . .
H3S2 H 0.1761 -0.0460 0.4319 0.406 Uiso 1 1 calc R . .
C4S C 0.216(3) -0.221(4) 0.474(3) 0.34(2) Uani 1 1 d DU . .
H4S1 H 0.2150 -0.2130 0.4129 0.410 Uiso 1 1 calc R . .
H4S2 H 0.1578 -0.2454 0.5037 0.410 Uiso 1 1 calc R . .
C5S C 0.332(4) -0.310(2) 0.517(3) 0.32(2) Uani 1 1 d DU . .
H5S1 H 0.3246 -0.3473 0.5786 0.386 Uiso 1 1 calc R . .
H5S2 H 0.3672 -0.3664 0.4878 0.386 Uiso 1 1 calc R . .

loop_
_atom_site_aniso_label
_atom_site_aniso_U_11
_atom_site_aniso_U_22
_atom_site_aniso_U_33
_atom_site_aniso_U_23
_atom_site_aniso_U_13
_atom_site_aniso_U_12
Bi1 0.0257(2) 0.0310(3) 0.0227(2) -0.0076(2) 0.00136(18) -0.0140(2)
Bi2 0.0257(2) 0.0301(3) 0.0251(2) -0.00850(19) 0.00110(18) -0.0134(2)
S1 0.0238(14) 0.0334(17) 0.0299(16) -0.0109(13) 0.0019(12) -0.0131(13)
S2 0.0327(16) 0.0285(17) 0.0365(17) -0.0091(13) 0.0032(13) -0.0084(13)
S3 0.0351(17) 0.0322(18) 0.0380(18) -0.0135(14) -0.0031(13) -0.0102(14)
S4 0.0273(15) 0.0348(18) 0.0265(15) -0.0089(13) 0.0015(12) -0.0146(14)
F1 0.031(4) 0.068(6) 0.054(5) -0.023(4) -0.004(3) -0.017(4)
F2 0.038(5) 0.083(7) 0.079(6) -0.024(5) 0.017(4) -0.035(5)
F3 0.055(5) 0.060(6) 0.052(5) -0.018(4) 0.028(4) -0.025(4)
F4 0.057(5) 0.061(5) 0.025(4) -0.008(3) 0.004(3) -0.029(4)
F5 0.032(4) 0.061(5) 0.031(4) -0.006(3) -0.003(3) -0.023(4)
F6 0.040(4) 0.059(5) 0.038(4) -0.010(4) -0.012(3) -0.018(4)
F7 0.033(4) 0.073(6) 0.056(5) -0.022(4) 0.005(4) -0.023(4)
F8 0.050(5) 0.088(7) 0.051(5) -0.027(5) 0.019(4) -0.035(5)
F9 0.058(5) 0.087(7) 0.036(5) -0.024(4) -0.004(4) -0.031(5)
F10 0.029(4) 0.062(5) 0.059(5) -0.020(4) -0.001(3) -0.025(4)
F11 0.037(4) 0.063(5) 0.046(4) -0.016(4) 0.009(3) -0.026(4)
F12 0.028(4) 0.064(6) 0.073(6) -0.028(5) -0.006(4) -0.014(4)
F13 0.053(5) 0.090(7) 0.038(5) -0.013(5) -0.003(4) -0.032(5)
F14 0.056(5) 0.076(6) 0.044(5) -0.012(4) 0.011(4) -0.036(5)
F15 0.033(4) 0.059(5) 0.052(5) -0.012(4) 0.006(3) -0.027(4)
F16 0.028(4) 0.066(6) 0.030(4) -0.018(4) 0.000(3) -0.017(4)
F17 0.059(5) 0.057(5) 0.024(4) -0.009(3) 0.002(3) -0.022(4)
F18 0.056(5) 0.060(6) 0.045(5) -0.008(4) -0.026(4) -0.016(4)
F19 0.027(4) 0.104(8) 0.070(6) -0.021(5) -0.008(4) -0.028(5)
F20 0.031(4) 0.072(6) 0.048(4) -0.024(4) 0.012(3) -0.031(4)
N1 0.039(6) 0.042(7) 0.041(6) -0.007(5) -0.005(5) -0.022(6)
N2 0.037(6) 0.038(6) 0.037(6) -0.013(5) 0.001(4) -0.026(5)
C1 0.027(6) 0.036(7) 0.029(6) -0.011(5) 0.001(5) -0.015(5)
C2 0.046(8) 0.055(9) 0.035(7) -0.003(6) 0.013(6) -0.025(7)
C3 0.053(8) 0.053(9) 0.041(8) -0.028(7) 0.016(6) -0.018(7)
C4 0.072(10) 0.056(10) 0.021(6) -0.002(6) 0.002(6) -0.024(8)
C5 0.054(8) 0.046(9) 0.040(8) -0.013(7) -0.007(6) -0.013(7)
C6 0.031(6) 0.054(9) 0.030(7) -0.004(6) -0.002(5) -0.016(6)
C7 0.021(5) 0.032(7) 0.032(6) -0.009(5) -0.002(4) -0.009(5)
C8 0.027(6) 0.039(8) 0.042(7) -0.007(6) 0.001(5) -0.013(5)
C9 0.011(5) 0.045(8) 0.059(8) -0.011(6) 0.006(5) -0.014(5)
C10 0.039(8) 0.038(8) 0.046(8) -0.020(6) 0.012(6) -0.011(6)
C11 0.040(7) 0.030(7) 0.034(7) -0.013(5) 0.001(5) -0.015(5)
C12 0.029(6) 0.031(7) 0.032(6) -0.006(5) 0.001(5) -0.018(5)
C13 0.020(6) 0.026(6) 0.039(7) -0.012(5) 0.003(5) -0.005(5)
C14 0.023(6) 0.017(6) 0.048(8) -0.006(5) -0.002(5) -0.003(5)
C15 0.017(6) 0.030(7) 0.041(7) -0.005(5) 0.000(5) 0.001(5)
C16 0.033(7) 0.050(9) 0.037(7) -0.016(6) 0.011(6) -0.015(6)
C17 0.064(9) 0.051(9) 0.028(7) -0.018(6) -0.004(6) -0.027(7)
C18 0.022(6) 0.034(7) 0.043(7) -0.015(6) 0.002(5) -0.008(5)
C19 0.056(9) 0.036(9) 0.062(10) -0.006(7) 0.006(7) -0.026(7)
C20 0.030(7) 0.046(9) 0.071(10) 0.003(7) -0.011(6) -0.020(7)
C21 0.051(8) 0.042(8) 0.033(7) -0.006(6) -0.001(6) -0.032(7)
C22 0.038(8) 0.043(10) 0.083(12) -0.019(8) 0.002(8) -0.017(7)
C23 0.044(8) 0.051(10) 0.074(10) -0.019(8) -0.008(7) -0.031(8)
C24 0.048(8) 0.069(11) 0.062(9) -0.021(8) 0.000(7) -0.044(8)
C25 0.043(7) 0.037(7) 0.025(6) 0.000(5) -0.003(5) -0.019(6)
C26 0.034(7) 0.040(8) 0.033(7) -0.010(6) 0.007(5) -0.011(6)
C27 0.056(9) 0.060(10) 0.028(7) -0.007(7) 0.015(6) -0.019(8)
C28 0.083(12) 0.071(12) 0.032(8) -0.023(8) 0.018(8) -0.016(9)
C29 0.076(11) 0.086(13) 0.023(7) -0.015(8) -0.007(7) -0.024(9)
C30 0.036(7) 0.060(10) 0.050(8) -0.025(7) -0.010(6) 0.000(7)
C32 0.035(6) 0.018(6) 0.032(6) -0.004(5) 0.007(5) -0.002(5)
C33 0.032(7) 0.035(7) 0.045(8) -0.015(6) -0.002(5) -0.012(6)
C34 0.040(7) 0.035(8) 0.038(7) -0.003(6) -0.017(6) 0.003(6)
C31 0.021(5) 0.021(6) 0.043(7) -0.003(5) -0.001(5) -0.009(5)
C35 0.036(7) 0.041(8) 0.042(8) -0.012(6) 0.007(6) -0.019(6)
C36 0.016(5) 0.024(6) 0.043(7) -0.009(5) 0.006(5) -0.005(5)
C37 0.026(6) 0.024(6) 0.026(6) -0.006(5) -0.003(4) -0.007(5)
C38 0.032(6) 0.028(6) 0.022(5) -0.008(5) 0.002(4) -0.015(5)
C39 0.040(8) 0.046(8) 0.026(6) -0.017(5) 0.001(5) -0.016(6)
C40 0.032(7) 0.037(7) 0.039(7) -0.016(6) -0.014(5) -0.004(6)
C41 0.028(6) 0.043(8) 0.046(8) -0.016(6) -0.016(5) -0.007(6)
C42 0.025(6) 0.036(7) 0.036(6) -0.012(5) 0.002(5) -0.013(5)
C43 0.046(8) 0.034(9) 0.094(12) -0.020(8) 0.004(8) -0.021(7)
C44 0.027(7) 0.054(10) 0.083(11) -0.027(8) -0.005(7) -0.010(7)
C45 0.029(6) 0.026(7) 0.028(6) 0.000(5) -0.002(5) -0.015(5)
C46 0.039(8) 0.044(9) 0.069(10) -0.012(7) -0.003(7) -0.026(7)
C47 0.029(7) 0.037(8) 0.089(11) -0.011(8) -0.008(7) -0.008(6)
C48 0.035(7) 0.025(7) 0.055(8) -0.007(6) -0.005(6) -0.007(6)
C1S 0.58(5) 0.16(3) 0.19(3) -0.06(2) 0.00(3) -0.09(3)
C2S 0.62(6) 0.15(2) 0.08(2) -0.047(19) 0.03(3) -0.10(3)
C3S 0.61(5) 0.17(2) 0.14(3) -0.02(2) -0.01(3) -0.07(3)
C4S 0.60(6) 0.17(3) 0.18(3) -0.02(3) -0.05(3) -0.09(3)
C5S 0.59(6) 0.16(2) 0.17(3) -0.05(3) -0.06(3) -0.09(3)

loop_
_atom_type_symbol
_atom_type_description
_atom_type_scat_dispersion_real
_atom_type_scat_dispersion_imag
_atom_type_scat_source
C C 0.0033 0.0016 'International Tables Vol C Tables 4.2.6.8 and 6.1.1.4'
H H 0.0000 0.0000 'International Tables Vol C Tables 4.2.6.8 and 6.1.1.4'
N N 0.0061 0.0033 'International Tables Vol C Tables 4.2.6.8 and 6.1.1.4'
F F 0.0171 0.0103 'International Tables Vol C Tables 4.2.6.8 and 6.1.1.4'
S S 0.1246 0.1234 'International Tables Vol C Tables 4.2.6.8 and 6.1.1.4'
Bi Bi -4.1077 10.2566 'International Tables Vol C Tables 4.2.6.8 and 6.1.1.4'

loop_
_citation_id
_citation_doi
_citation_year
1 10.1039/b305711a 2003

loop_
_geom_angle_atom_site_label_1
_geom_angle_atom_site_label_2
_geom_angle_atom_site_label_3
_geom_angle
_geom_angle_site_symmetry_1
_geom_angle_site_symmetry_3
_geom_angle_publ_flag
C1 Bi1 N1 88.7(4) . . ?
C1 Bi1 S2 87.2(3) . . ?
N1 Bi1 S2 89.8(3) . . ?
C1 Bi1 S1 84.8(3) . . ?
N1 Bi1 S1 173.2(2) . . ?
S2 Bi1 S1 91.85(9) . . ?
C25 Bi2 N2 87.3(4) . . ?
C25 Bi2 S3 87.1(3) . . ?
N2 Bi2 S3 89.4(2) . . ?
C25 Bi2 S4 84.1(3) . . ?
N2 Bi2 S4 171.4(2) . . ?
S3 Bi2 S4 91.11(9) . . ?
C7 S1 Bi1 108.1(4) . . ?
C13 S2 Bi1 98.5(4) . . ?
C31 S3 Bi2 97.9(4) . . ?
C37 S4 Bi2 108.2(4) . . ?
C23 N1 C19 118.0(12) . . ?
C23 N1 Bi1 121.8(9) . . ?
C19 N1 Bi1 119.8(9) . . ?
C47 N2 C43 117.9(11) . . ?
C47 N2 Bi2 123.0(8) . . ?
C43 N2 Bi2 118.4(9) . . ?
C6 C1 C2 119.6(11) . . ?
C6 C1 Bi1 119.6(8) . . ?
C2 C1 Bi1 120.8(9) . . ?
C3 C2 C1 119.6(13) . . ?
C2 C3 C4 122.2(12) . . ?
C3 C4 C5 118.8(12) . . ?
C6 C5 C4 119.0(13) . . ?
C1 C6 C5 120.7(11) . . ?
C12 C7 C8 115.3(10) . . ?
C12 C7 S1 125.4(8) . . ?
C8 C7 S1 119.3(8) . . ?
F1 C8 C9 117.5(10) . . ?
F1 C8 C7 120.4(10) . . ?
C9 C8 C7 122.1(11) . . ?
C10 C9 F2 119.7(11) . . ?
C10 C9 C8 120.0(10) . . ?
F2 C9 C8 120.2(12) . . ?
C9 C10 C11 120.1(11) . . ?
C9 C10 F3 120.9(11) . . ?
C11 C10 F3 118.9(12) . . ?
C10 C11 F4 120.7(11) . . ?
C10 C11 C12 119.7(11) . . ?
F4 C11 C12 119.5(10) . . ?
F5 C12 C7 119.8(9) . . ?
F5 C12 C11 117.4(10) . . ?
C7 C12 C11 122.6(10) . . ?
C18 C13 C14 114.6(10) . . ?
C18 C13 S2 123.3(8) . . ?
C14 C13 S2 121.8(9) . . ?
C15 C14 F6 118.5(10) . . ?
C15 C14 C13 124.4(11) . . ?
F6 C14 C13 117.1(10) . . ?
F7 C15 C14 121.4(11) . . ?
F7 C15 C16 119.6(10) . . ?
C14 C15 C16 118.9(10) . . ?
F8 C16 C15 121.3(11) . . ?
F8 C16 C17 119.3(12) . . ?
C15 C16 C17 119.3(11) . . ?
F9 C17 C16 119.6(11) . . ?
F9 C17 C18 119.3(11) . . ?
C16 C17 C18 121.1(11) . . ?
F10 C18 C13 120.0(10) . . ?
F10 C18 C17 118.5(11) . . ?
C13 C18 C17 121.5(10) . . ?
N1 C19 C20 121.6(14) . . ?
C21 C20 C19 120.9(13) . . ?
C22 C21 C20 117.0(13) . . ?
C22 C21 C24 122.1(13) . . ?
C20 C21 C24 120.8(12) . . ?
C21 C22 C23 120.9(14) . . ?
N1 C23 C22 121.5(13) . . ?
C26 C25 C30 118.5(11) . . ?
C26 C25 Bi2 120.3(9) . . ?
C30 C25 Bi2 121.2(9) . . ?
C27 C26 C25 120.9(12) . . ?
C28 C27 C26 121.0(12) . . ?
C27 C28 C29 120.5(13) . . ?
C30 C29 C28 118.2(14) . . ?
C29 C30 C25 120.7(13) . . ?
F11 C32 C33 115.7(10) . . ?
F11 C32 C31 120.6(10) . . ?
C33 C32 C31 123.7(10) . . ?
F12 C33 C34 120.4(11) . . ?
F12 C33 C32 120.5(10) . . ?
C34 C33 C32 119.1(11) . . ?
F13 C34 C33 120.3(11) . . ?
F13 C34 C35 119.0(11) . . ?
C33 C34 C35 120.8(11) . . ?
C32 C31 C36 114.4(10) . . ?
C32 C31 S3 121.7(8) . . ?
C36 C31 S3 123.9(8) . . ?
F14 C35 C36 121.9(11) . . ?
F14 C35 C34 120.1(11) . . ?
C36 C35 C34 118.0(11) . . ?
F15 C36 C35 116.8(10) . . ?
F15 C36 C31 119.2(10) . . ?
C35 C36 C31 123.9(10) . . ?
C38 C37 C42 113.3(9) . . ?
C38 C37 S4 126.0(8) . . ?
C42 C37 S4 120.6(8) . . ?
C39 C38 F16 118.4(9) . . ?
C39 C38 C37 123.2(10) . . ?
F16 C38 C37 118.4(9) . . ?
C38 C39 C40 121.7(11) . . ?
C38 C39 F17 120.4(11) . . ?
C40 C39 F17 118.0(11) . . ?
F18 C40 C41 121.0(11) . . ?
F18 C40 C39 120.8(12) . . ?
C41 C40 C39 118.2(11) . . ?
F19 C41 C40 120.4(10) . . ?
F19 C41 C42 119.1(11) . . ?
C40 C41 C42 120.4(10) . . ?
F20 C42 C41 118.0(10) . . ?
F20 C42 C37 118.8(9) . . ?
C41 C42 C37 123.2(10) . . ?
N2 C43 C44 122.8(13) . . ?
C43 C44 C45 118.9(12) . . ?
C46 C45 C44 115.7(12) . . ?
C46 C45 C48 121.7(11) . . ?
C44 C45 C48 122.5(10) . . ?
C45 C46 C47 122.4(14) . . ?
N2 C47 C46 122.1(12) . . ?
C2S C1S C5S 105.5(15) . . ?
C1S C2S C3S 104.7(13) . . ?
C4S C3S C2S 108.7(12) . . ?
C3S C4S C5S 104.9(13) . . ?
C1S C5S C4S 103.4(15) . . ?

loop_
_geom_bond_atom_site_label_1
_geom_bond_atom_site_label_2
_geom_bond_distance
_geom_bond_site_symmetry_2
_geom_bond_publ_flag
Bi1 C1 2.237(10) . ?
Bi1 N1 2.569(10) . ?
Bi1 S2 2.627(3) . ?
Bi1 S1 2.827(3) . ?
Bi2 C25 2.240(11) . ?
Bi2 N2 2.582(9) . ?
Bi2 S3 2.627(3) . ?
Bi2 S4 2.817(3) . ?
S1 C7 1.757(10) . ?
S2 C13 1.751(11) . ?
S3 C31 1.741(12) . ?
S4 C37 1.750(11) . ?
F1 C8 1.349(13) . ?
F2 C9 1.347(12) . ?
F3 C10 1.373(13) . ?
F4 C11 1.365(13) . ?
F5 C12 1.346(11) . ?
F6 C14 1.354(13) . ?
F7 C15 1.324(12) . ?
F8 C16 1.342(13) . ?
F9 C17 1.355(14) . ?
F10 C18 1.322(12) . ?
F11 C32 1.336(11) . ?
F12 C33 1.351(13) . ?
F13 C34 1.345(14) . ?
F14 C35 1.332(13) . ?
F15 C36 1.342(12) . ?
F16 C38 1.353(12) . ?
F17 C39 1.368(13) . ?
F18 C40 1.335(13) . ?
F19 C41 1.358(13) . ?
F20 C42 1.336(12) . ?
N1 C23 1.292(16) . ?
N1 C19 1.346(16) . ?
N2 C47 1.302(16) . ?
N2 C43 1.318(16) . ?
C1 C6 1.391(15) . ?
C1 C2 1.408(15) . ?
C2 C3 1.358(17) . ?
C3 C4 1.393(18) . ?
C4 C5 1.414(18) . ?
C5 C6 1.398(17) . ?
C7 C12 1.378(15) . ?
C7 C8 1.392(14) . ?
C8 C9 1.385(15) . ?
C9 C10 1.342(18) . ?
C10 C11 1.362(17) . ?
C11 C12 1.378(14) . ?
C13 C18 1.376(15) . ?
C13 C14 1.426(14) . ?
C14 C15 1.345(14) . ?
C15 C16 1.371(17) . ?
C16 C17 1.376(17) . ?
C17 C18 1.383(16) . ?
C19 C20 1.381(17) . ?
C20 C21 1.350(18) . ?
C21 C22 1.335(18) . ?
C21 C24 1.507(16) . ?
C22 C23 1.419(18) . ?
C25 C26 1.388(15) . ?
C25 C30 1.393(16) . ?
C26 C27 1.359(16) . ?
C27 C28 1.35(2) . ?
C28 C29 1.41(2) . ?
C29 C30 1.390(18) . ?
C32 C33 1.372(16) . ?
C32 C31 1.391(14) . ?
C33 C34 1.365(16) . ?
C34 C35 1.383(16) . ?
C31 C36 1.391(14) . ?
C35 C36 1.379(17) . ?
C37 C38 1.398(13) . ?
C37 C42 1.405(14) . ?
C38 C39 1.345(16) . ?
C39 C40 1.363(16) . ?
C40 C41 1.360(16) . ?
C41 C42 1.369(15) . ?
C43 C44 1.384(17) . ?
C44 C45 1.392(17) . ?
C45 C46 1.343(16) . ?
C45 C48 1.534(16) . ?
C46 C47 1.365(18) . ?
C1S C2S 1.60(2) . ?
C1S C5S 1.61(2) . ?
C2S C3S 1.62(2) . ?
C3S C4S 1.596(19) . ?
C4S C5S 1.63(2) . ?
